data_7017797
loop_
_publ_author_name
'Maini, Lucia'
'Braga, Dario'
'Mazzeo, Paolo P.'
'Ventura, Barbara'

_publ_section_title
;
 Polymorph and isomer conversion of complexes based on CuI and PPh3 easily
 observed via luminescence.
;
_journal_issue 2
_journal_name_full 'Dalton transactions (Cambridge, England : 2003)'
_journal_page_first 531
_journal_page_last 539
_journal_paper_doi 10.1039/c1dt11462j
_journal_volume 41
_journal_year 2012
_chemical_formula_sum 'C72 H60 Cu4 I4 P4'
_chemical_formula_weight 1811.85
_space_group_IT_number 14
_symmetry_cell_setting monoclinic
_symmetry_space_group_name_Hall '-P 2yn'
_symmetry_space_group_name_H-M 'P 1 21/n 1'
_atom_sites_solution_hydrogens geom
_atom_sites_solution_primary direct
_atom_sites_solution_secondary difmap
_audit_creation_method SHELXL-97
_audit_update_record
;
2011-06-28 # Formatted by publCIF
;
_cell_angle_alpha 90.00
_cell_angle_beta 99.531(7)
_cell_angle_gamma 90.00
_cell_formula_units_Z 4
_cell_length_a 13.4237(10)
_cell_length_b 26.406(3)
_cell_length_c 19.4266(11)
_cell_measurement_reflns_used 13001
_cell_measurement_temperature 90(2)
_cell_measurement_theta_max 29.1157
_cell_measurement_theta_min 2.7734
_cell_volume 6791.0(10)
_computing_cell_refinement
;
CrysAlisPro, Oxford Diffraction Ltd.,
Version 1.171.34.44 (release 25-10-2010 CrysAlis171 .NET)
(compiled Oct 25 2010,18:11:34)
;
_computing_data_collection
;
CrysAlisPro, Oxford Diffraction Ltd.,
Version 1.171.34.44 (release 25-10-2010 CrysAlis171 .NET)
(compiled Oct 25 2010,18:11:34)
;
_computing_data_reduction
;
CrysAlisPro, Oxford Diffraction Ltd.,
Version 1.171.34.44 (release 25-10-2010 CrysAlis171 .NET)
(compiled Oct 25 2010,18:11:34)
;
_computing_structure_refinement 'SHELXL-97 (Sheldrick, 1997)'
_computing_structure_solution 'SHELXS-97 (Sheldrick, 1990)'
_diffrn_ambient_temperature 90(2)
_diffrn_measured_fraction_theta_full 0.993
_diffrn_measured_fraction_theta_max 0.849
_diffrn_measurement_device_type 'Xcalibur, Sapphire3'
_diffrn_measurement_method '\w scans'
_diffrn_radiation_monochromator graphite
_diffrn_radiation_source 'fine-focus sealed tube'
_diffrn_radiation_type MoK\a
_diffrn_radiation_wavelength 0.71073
_diffrn_reflns_av_R_equivalents 0.0998
_diffrn_reflns_av_sigmaI/netI 0.0921
_diffrn_reflns_limit_h_max 18
_diffrn_reflns_limit_h_min -14
_diffrn_reflns_limit_k_max 35
_diffrn_reflns_limit_k_min -35
_diffrn_reflns_limit_l_max 25
_diffrn_reflns_limit_l_min -26
_diffrn_reflns_number 35458
_diffrn_reflns_theta_full 25.00
_diffrn_reflns_theta_max 29.18
_diffrn_reflns_theta_min 2.78
_exptl_absorpt_coefficient_mu 3.189
_exptl_absorpt_correction_type none
_exptl_crystal_colour colourless
_exptl_crystal_density_diffrn 1.772
_exptl_crystal_density_method 'not measured'
_exptl_crystal_description prism
_exptl_crystal_F_000 3524
_exptl_crystal_size_max 0.1
_exptl_crystal_size_mid 0.08
_exptl_crystal_size_min 0.07
_refine_diff_density_max 1.259
_refine_diff_density_min -1.182
_refine_diff_density_rms 0.204
_refine_ls_extinction_coef 0.00004(4)
_refine_ls_extinction_expression Fc^*^=kFc[1+0.001xFc^2^\l^3^/sin(2\q)]^-1/4^
_refine_ls_extinction_method SHELXL
_refine_ls_goodness_of_fit_ref 1.038
_refine_ls_hydrogen_treatment constr
_refine_ls_matrix_type full
_refine_ls_number_parameters 758
_refine_ls_number_reflns 15590
_refine_ls_number_restraints 0
_refine_ls_restrained_S_all 1.038
_refine_ls_R_factor_all 0.0584
_refine_ls_R_factor_gt 0.0463
_refine_ls_shift/su_max 0.001
_refine_ls_shift/su_mean 0.000
_refine_ls_structure_factor_coef Fsqd
_refine_ls_weighting_details 'calc w=1/[\s^2^(Fo^2^)+(0.0382P)^2^+0.0000P] where P=(Fo^2^+2Fc^2^)/3'
_refine_ls_weighting_scheme calc
_refine_ls_wR_factor_gt 0.1026
_refine_ls_wR_factor_ref 0.1117
_reflns_number_gt 12905
_reflns_number_total 15590
_reflns_threshold_expression >2sigma(I)
_cod_data_source_file c1dt11462j.txt
_cod_data_source_block shelxl1
_cod_original_cell_volume 6791.0(9)
_cod_database_code 7017797

loop_
_symmetry_equiv_pos_as_xyz
'x, y, z'
'-x+1/2, y+1/2, -z+1/2'
'-x, -y, -z'
'x-1/2, -y-1/2, z-1/2'

loop_
_atom_site_label
_atom_site_type_symbol
_atom_site_fract_x
_atom_site_fract_y
_atom_site_fract_z
_atom_site_U_iso_or_equiv
_atom_site_adp_type
_atom_site_occupancy
_atom_site_symmetry_multiplicity
_atom_site_calc_flag
_atom_site_refinement_flags
C25 C 0.2394(3) 0.02208(16) 0.5593(2) 0.0127(9) Uani 1 1 d .
C1 C 0.6155(3) 0.00994(17) 0.7385(2) 0.0149(9) Uani 1 1 d .
C20 C 0.0376(3) 0.05215(18) 0.6973(3) 0.0206(11) Uani 1 1 d .
H20 H 0.0522 0.0857 0.7094 0.025 Uiso 1 1 calc R
C4 C 0.6022(3) -0.08517(18) 0.6733(3) 0.0211(11) Uani 1 1 d .
H4 H 0.5982 -0.1169 0.6522 0.025 Uiso 1 1 calc R
C28 C 0.3384(4) -0.04595(19) 0.4834(3) 0.0228(11) Uani 1 1 d .
H28 H 0.3715 -0.0681 0.4576 0.027 Uiso 1 1 calc R
C31 C 0.1005(3) 0.10454(17) 0.5442(3) 0.0184(10) Uani 1 1 d .
C13 C 0.6591(3) 0.05012(17) 0.8754(2) 0.0169(10) Uani 1 1 d .
C2 C 0.6846(3) -0.00483(18) 0.6960(3) 0.0194(10) Uani 1 1 d .
H2 H 0.7363 0.0171 0.6894 0.023 Uiso 1 1 calc R
C37 C 0.1513(3) 0.13211(17) 0.9527(3) 0.0186(10) Uani 1 1 d .
C30 C 0.3381(3) 0.00630(17) 0.5845(2) 0.0160(10) Uani 1 1 d .
H30 H 0.3710 0.0182 0.6274 0.019 Uiso 1 1 calc R
C24 C 0.0669(3) -0.02232(17) 0.6322(2) 0.0161(10) Uani 1 1 d .
H24 H 0.0999 -0.0387 0.6001 0.019 Uiso 1 1 calc R
C8 C 0.7306(3) 0.11679(17) 0.6937(3) 0.0184(10) Uani 1 1 d .
H8 H 0.6776 0.1067 0.6593 0.022 Uiso 1 1 calc R
C23 C -0.0028(3) -0.04840(18) 0.6640(3) 0.0217(11) Uani 1 1 d .
H23 H -0.0161 -0.0823 0.6534 0.026 Uiso 1 1 calc R
C3 C 0.6773(3) -0.05194(18) 0.6632(3) 0.0208(11) Uani 1 1 d .
H3 H 0.7234 -0.0609 0.6345 0.025 Uiso 1 1 calc R
C10 C 0.8076(3) 0.12123(16) 0.8143(3) 0.0202(11) Uani 1 1 d .
H10 H 0.8081 0.1132 0.8610 0.024 Uiso 1 1 calc R
C29 C 0.3881(4) -0.02721(19) 0.5460(3) 0.0247(11) Uani 1 1 d .
H29 H 0.4544 -0.0368 0.5626 0.030 Uiso 1 1 calc R
C7 C 0.7289(3) 0.10423(16) 0.7635(3) 0.0148(9) Uani 1 1 d .
C33 C -0.0598(4) 0.1350(2) 0.4839(3) 0.0284(13) Uani 1 1 d .
H33 H -0.1300 0.1343 0.4768 0.034 Uiso 1 1 calc R
C9 C 0.8106(4) 0.14429(17) 0.6751(3) 0.0220(11) Uani 1 1 d .
H9 H 0.8120 0.1514 0.6284 0.026 Uiso 1 1 calc R
C32 C -0.0054(3) 0.10400(18) 0.5337(3) 0.0213(11) Uani 1 1 d .
H32 H -0.0390 0.0827 0.5603 0.026 Uiso 1 1 calc R
C27 C 0.2393(4) -0.03205(19) 0.4587(3) 0.0254(11) Uani 1 1 d .
H27 H 0.2056 -0.0458 0.4172 0.030 Uiso 1 1 calc R
C19 C 0.0874(3) 0.02876(16) 0.6485(2) 0.0134(9) Uani 1 1 d .
C5 C 0.5335(4) -0.07118(18) 0.7146(3) 0.0221(11) Uani 1 1 d .
H5 H 0.4819 -0.0935 0.7205 0.026 Uiso 1 1 calc R
C26 C 0.1905(3) 0.00198(17) 0.4954(2) 0.0174(10) Uani 1 1 d .
H26 H 0.1246 0.0118 0.4778 0.021 Uiso 1 1 calc R
C17 C 0.7597(4) -0.00443(18) 0.9602(3) 0.0237(12) Uani 1 1 d .
H17 H 0.8073 -0.0300 0.9709 0.028 Uiso 1 1 calc R
C42 C 0.1082(3) 0.09686(19) 0.9023(3) 0.0220(11) Uani 1 1 d .
H42 H 0.1307 0.0947 0.8596 0.026 Uiso 1 1 calc R
C34 C 0.1482(4) 0.1380(2) 0.5049(3) 0.0300(13) Uani 1 1 d .
H34 H 0.2184 0.1398 0.5124 0.036 Uiso 1 1 calc R
C22 C -0.0525(3) -0.02419(19) 0.7116(3) 0.0226(11) Uani 1 1 d .
H22 H -0.0992 -0.0420 0.7326 0.027 Uiso 1 1 calc R
C40 C -0.0042(4) 0.06934(19) 0.9784(3) 0.0286(13) Uani 1 1 d .
H40 H -0.0574 0.0489 0.9866 0.034 Uiso 1 1 calc R
C41 C 0.0315(4) 0.06515(19) 0.9171(3) 0.0274(12) Uani 1 1 d .
H41 H 0.0045 0.0408 0.8847 0.033 Uiso 1 1 calc R
C35 C 0.0930(4) 0.16879(19) 0.4551(3) 0.0314(14) Uani 1 1 d .
H35 H 0.1258 0.1906 0.4286 0.038 Uiso 1 1 calc R
C6 C 0.5392(3) -0.02414(18) 0.7480(3) 0.0218(11) Uani 1 1 d .
H6 H 0.4925 -0.0155 0.7765 0.026 Uiso 1 1 calc R
C11 C 0.8851(4) 0.15011(18) 0.7954(3) 0.0266(12) Uani 1 1 d .
H11 H 0.9359 0.1623 0.8298 0.032 Uiso 1 1 calc R
C16 C 0.7306(3) 0.01125(17) 0.8916(3) 0.0178(10) Uani 1 1 d .
H16 H 0.7587 -0.0041 0.8561 0.021 Uiso 1 1 calc R
C14 C 0.6164(4) 0.0724(2) 0.9284(3) 0.0289(12) Uani 1 1 d .
H14 H 0.5684 0.0979 0.9183 0.035 Uiso 1 1 calc R
C15 C 0.6463(5) 0.0560(2) 0.9975(3) 0.0368(14) Uani 1 1 d .
H15 H 0.6180 0.0707 1.0333 0.044 Uiso 1 1 calc R
C21 C -0.0334(3) 0.02630(19) 0.7282(3) 0.0229(11) Uani 1 1 d .
H21 H -0.0678 0.0426 0.7597 0.028 Uiso 1 1 calc R
C38 C 0.1145(4) 0.13518(19) 1.0151(3) 0.0324(14) Uani 1 1 d .
H38 H 0.1418 0.1587 1.0486 0.039 Uiso 1 1 calc R
C39 C 0.0374(4) 0.1035(2) 1.0281(3) 0.0348(14) Uani 1 1 d .
H39 H 0.0139 0.1054 1.0704 0.042 Uiso 1 1 calc R
C43 C 0.3489(3) 0.17151(18) 1.0058(2) 0.0165(10) Uani 1 1 d .
C50 C 0.1343(4) 0.26058(18) 0.8837(3) 0.0242(11) Uani 1 1 d .
H50 H 0.1337 0.2458 0.8402 0.029 Uiso 1 1 calc R
C49 C 0.1892(3) 0.23773(17) 0.9426(3) 0.0177(10) Uani 1 1 d .
C44 C 0.4138(3) 0.2131(2) 1.0250(3) 0.0238(11) Uani 1 1 d .
H44 H 0.4028 0.2434 1.0006 0.029 Uiso 1 1 calc R
C12 C 0.8880(3) 0.16105(18) 0.7262(3) 0.0258(12) Uani 1 1 d .
H12 H 0.9414 0.1795 0.7141 0.031 Uiso 1 1 calc R
C45 C 0.3696(4) 0.1258(2) 1.0413(3) 0.0259(12) Uani 1 1 d .
H45 H 0.3288 0.0978 1.0287 0.031 Uiso 1 1 calc R
C36 C -0.0112(4) 0.16692(18) 0.4447(3) 0.0297(13) Uani 1 1 d .
H36 H -0.0486 0.1874 0.4110 0.036 Uiso 1 1 calc R
C51 C 0.1904(3) 0.26113(17) 1.0068(3) 0.0197(10) Uani 1 1 d .
H51 H 0.2267 0.2467 1.0469 0.024 Uiso 1 1 calc R
C18 C 0.7176(4) 0.0182(2) 1.0124(3) 0.0318(13) Uani 1 1 d .
H18 H 0.7374 0.0079 1.0584 0.038 Uiso 1 1 calc R
C61 C 0.5405(3) 0.30263(17) 0.6875(3) 0.0160(10) Uani 1 1 d .
C55 C 0.3628(3) 0.28784(16) 0.5817(2) 0.0140(9) Uani 1 1 d .
C66 C 0.5744(4) 0.35223(19) 0.6997(3) 0.0272(12) Uani 1 1 d .
H66 H 0.5282 0.3783 0.7014 0.033 Uiso 1 1 calc R
C63 C 0.7144(3) 0.27500(19) 0.6948(3) 0.0255(12) Uani 1 1 d .
H63 H 0.7610 0.2491 0.6937 0.031 Uiso 1 1 calc R
C56 C 0.2605(4) 0.2953(2) 0.5578(3) 0.0249(12) Uani 1 1 d .
H56 H 0.2172 0.3017 0.5895 0.030 Uiso 1 1 calc R
C62 C 0.6109(3) 0.26375(18) 0.6864(3) 0.0195(10) Uani 1 1 d .
H62 H 0.5891 0.2304 0.6801 0.023 Uiso 1 1 calc R
C48 C 0.4928(3) 0.2092(2) 1.0794(3) 0.0304(13) Uani 1 1 d .
H48 H 0.5340 0.2371 1.0926 0.037 Uiso 1 1 calc R
C54 C 0.0804(4) 0.30484(19) 0.8885(3) 0.0291(12) Uani 1 1 d .
H54 H 0.0430 0.3190 0.8486 0.035 Uiso 1 1 calc R
C57 C 0.2227(4) 0.2932(2) 0.4873(3) 0.0248(12) Uani 1 1 d .
H57 H 0.1544 0.2992 0.4720 0.030 Uiso 1 1 calc R
C52 C 0.1374(3) 0.30604(18) 1.0114(3) 0.0206(11) Uani 1 1 d .
H52 H 0.1388 0.3216 1.0545 0.025 Uiso 1 1 calc R
C53 C 0.0823(4) 0.32761(18) 0.9518(3) 0.0254(12) Uani 1 1 d .
H53 H 0.0468 0.3575 0.9549 0.030 Uiso 1 1 calc R
C47 C 0.5110(4) 0.1630(2) 1.1148(3) 0.0356(14) Uani 1 1 d .
H47 H 0.5644 0.1603 1.1518 0.043 Uiso 1 1 calc R
C46 C 0.4511(4) 0.1221(2) 1.0955(3) 0.0352(14) Uani 1 1 d .
H46 H 0.4648 0.0914 1.1187 0.042 Uiso 1 1 calc R
C60 C 0.4249(4) 0.2767(2) 0.5333(3) 0.0251(12) Uani 1 1 d .
H60 H 0.4933 0.2708 0.5483 0.030 Uiso 1 1 calc R
C72 C 0.3246(3) 0.38383(17) 0.6736(3) 0.0178(10) Uani 1 1 d .
H72 H 0.3457 0.3881 0.6308 0.021 Uiso 1 1 calc R
C58 C 0.2846(4) 0.2824(2) 0.4396(3) 0.0294(13) Uani 1 1 d .
H58 H 0.2585 0.2807 0.3922 0.035 Uiso 1 1 calc R
C69 C 0.2595(3) 0.37163(18) 0.8016(3) 0.0213(11) Uani 1 1 d .
H69 H 0.2376 0.3675 0.8442 0.026 Uiso 1 1 calc R
C68 C 0.3083(3) 0.33193(18) 0.7725(3) 0.0188(10) Uani 1 1 d .
H68 H 0.3179 0.3012 0.7961 0.023 Uiso 1 1 calc R
C67 C 0.3425(3) 0.33742(16) 0.7093(2) 0.0145(9) Uani 1 1 d .
C59 C 0.3855(4) 0.2741(2) 0.4629(3) 0.0317(13) Uani 1 1 d .
H59 H 0.4280 0.2667 0.4309 0.038 Uiso 1 1 calc R
C65 C 0.6772(4) 0.3626(2) 0.7094(3) 0.0329(14) Uani 1 1 d .
H65 H 0.6998 0.3956 0.7192 0.039 Uiso 1 1 calc R
C64 C 0.7472(4) 0.3241(2) 0.7046(3) 0.0308(13) Uani 1 1 d .
H64 H 0.8155 0.3317 0.7080 0.037 Uiso 1 1 calc R
C71 C 0.2762(3) 0.42314(18) 0.7014(3) 0.0222(11) Uani 1 1 d .
H71 H 0.2647 0.4535 0.6772 0.027 Uiso 1 1 calc R
C70 C 0.2447(3) 0.41731(19) 0.7654(3) 0.0243(12) Uani 1 1 d .
H70 H 0.2133 0.4441 0.7843 0.029 Uiso 1 1 calc R
I2 I 0.49019(2) 0.201126(10) 0.841477(15) 0.01374(8) Uani 1 1 d .
I4 I 0.18099(2) 0.195864(11) 0.712164(16) 0.01484(8) Uani 1 1 d .
I1 I 0.44107(2) 0.139120(11) 0.627556(15) 0.01390(8) Uani 1 1 d .
I3 I 0.32935(2) 0.062513(10) 0.808650(16) 0.01539(8) Uani 1 1 d .
Cu4 Cu 0.37883(4) 0.20670(2) 0.71623(3) 0.01511(13) Uani 1 1 d .
Cu1 Cu 0.47575(4) 0.11647(2) 0.76375(3) 0.01508(13) Uani 1 1 d .
Cu2 Cu 0.28418(4) 0.11234(2) 0.68837(3) 0.01590(13) Uani 1 1 d .
Cu3 Cu 0.30168(4) 0.16281(2) 0.82811(3) 0.01636(13) Uani 1 1 d .
P1 P 0.61921(8) 0.07042(4) 0.78532(6) 0.0134(2) Uani 1 1 d .
P4 P 0.40651(8) 0.28449(4) 0.67509(6) 0.0132(2) Uani 1 1 d .
P3 P 0.24774(8) 0.17600(4) 0.93100(7) 0.0148(2) Uani 1 1 d .
P2 P 0.17886(8) 0.06615(4) 0.61048(6) 0.0141(2) Uani 1 1 d .

loop_
_atom_site_aniso_label
_atom_site_aniso_U_11
_atom_site_aniso_U_22
_atom_site_aniso_U_33
_atom_site_aniso_U_23
_atom_site_aniso_U_13
_atom_site_aniso_U_12
C25 0.015(2) 0.009(2) 0.013(2) 0.0018(17) 0.0005(18) -0.0023(17)
C1 0.017(2) 0.012(2) 0.013(2) -0.0012(18) -0.0043(18) 0.0002(18)
C20 0.020(2) 0.017(2) 0.024(3) -0.004(2) 0.001(2) -0.0007(19)
C4 0.024(2) 0.016(2) 0.021(3) -0.005(2) -0.004(2) 0.002(2)
C28 0.027(3) 0.023(3) 0.020(3) -0.001(2) 0.008(2) 0.004(2)
C31 0.024(2) 0.010(2) 0.018(3) -0.0010(19) -0.004(2) -0.0015(19)
C13 0.017(2) 0.014(2) 0.016(2) -0.0004(19) -0.0046(19) -0.0037(18)
C2 0.017(2) 0.015(2) 0.026(3) 0.000(2) 0.002(2) 0.0000(19)
C37 0.019(2) 0.013(2) 0.024(3) 0.008(2) 0.006(2) 0.0066(19)
C30 0.017(2) 0.014(2) 0.016(2) 0.0036(19) 0.0009(19) 0.0026(18)
C24 0.016(2) 0.013(2) 0.018(2) -0.0010(19) -0.0002(19) 0.0003(18)
C8 0.014(2) 0.017(2) 0.023(3) -0.001(2) 0.0010(19) 0.0043(19)
C23 0.022(2) 0.014(2) 0.029(3) -0.004(2) 0.005(2) -0.002(2)
C3 0.020(2) 0.017(2) 0.025(3) -0.006(2) 0.004(2) 0.004(2)
C10 0.018(2) 0.010(2) 0.029(3) -0.002(2) -0.007(2) 0.0041(18)
C29 0.026(3) 0.024(3) 0.022(3) 0.003(2) -0.002(2) 0.006(2)
C7 0.016(2) 0.008(2) 0.020(2) 0.0020(19) 0.0034(19) 0.0047(18)
C33 0.023(3) 0.028(3) 0.030(3) -0.004(2) -0.007(2) 0.010(2)
C9 0.026(3) 0.014(2) 0.027(3) 0.007(2) 0.006(2) 0.005(2)
C32 0.019(2) 0.020(2) 0.023(3) -0.001(2) -0.001(2) 0.004(2)
C27 0.035(3) 0.024(3) 0.016(3) -0.001(2) 0.000(2) -0.006(2)
C19 0.011(2) 0.011(2) 0.017(2) -0.0017(18) -0.0010(18) 0.0007(17)
C5 0.020(2) 0.015(2) 0.030(3) 0.000(2) 0.000(2) -0.002(2)
C26 0.017(2) 0.017(2) 0.017(2) 0.0004(19) 0.0007(19) 0.0005(19)
C17 0.022(2) 0.014(2) 0.030(3) 0.003(2) -0.010(2) -0.001(2)
C42 0.015(2) 0.029(3) 0.020(3) 0.002(2) -0.0022(19) 0.000(2)
C34 0.027(3) 0.028(3) 0.031(3) 0.010(2) -0.005(2) -0.012(2)
C22 0.016(2) 0.027(3) 0.024(3) 0.009(2) 0.002(2) 0.001(2)
C40 0.018(2) 0.021(3) 0.048(4) 0.005(3) 0.009(2) -0.004(2)
C41 0.021(3) 0.022(3) 0.035(3) 0.009(2) -0.006(2) -0.004(2)
C35 0.040(3) 0.021(3) 0.027(3) 0.011(2) -0.011(3) -0.017(2)
C6 0.021(2) 0.017(2) 0.027(3) -0.002(2) 0.002(2) -0.002(2)
C11 0.020(2) 0.018(3) 0.040(3) -0.005(2) -0.003(2) 0.000(2)
C16 0.016(2) 0.014(2) 0.023(3) 0.000(2) -0.0012(19) 0.0007(18)
C14 0.037(3) 0.028(3) 0.021(3) 0.000(2) 0.002(2) 0.014(2)
C15 0.053(4) 0.037(3) 0.019(3) 0.003(3) 0.005(3) 0.017(3)
C21 0.015(2) 0.027(3) 0.027(3) -0.002(2) 0.005(2) 0.000(2)
C38 0.038(3) 0.015(3) 0.049(4) -0.005(2) 0.020(3) -0.010(2)
C39 0.036(3) 0.022(3) 0.054(4) 0.000(3) 0.029(3) -0.006(2)
C43 0.012(2) 0.020(2) 0.019(3) 0.001(2) 0.0060(18) 0.0008(18)
C50 0.037(3) 0.017(2) 0.021(3) 0.006(2) 0.013(2) 0.010(2)
C49 0.023(2) 0.010(2) 0.022(3) 0.0007(19) 0.010(2) 0.0002(19)
C44 0.017(2) 0.026(3) 0.028(3) 0.005(2) 0.005(2) -0.003(2)
C12 0.013(2) 0.013(2) 0.051(4) 0.004(2) 0.005(2) 0.0035(19)
C45 0.024(3) 0.025(3) 0.027(3) 0.004(2) 0.000(2) 0.005(2)
C36 0.042(3) 0.013(2) 0.027(3) 0.001(2) -0.015(3) 0.006(2)
C51 0.017(2) 0.014(2) 0.027(3) -0.003(2) 0.001(2) -0.0006(19)
C18 0.049(3) 0.025(3) 0.018(3) 0.006(2) -0.005(3) -0.002(3)
C61 0.012(2) 0.016(2) 0.019(3) -0.0015(19) 0.0019(19) -0.0014(18)
C55 0.017(2) 0.007(2) 0.018(2) 0.0014(18) 0.0041(19) 0.0020(17)
C66 0.019(2) 0.018(3) 0.043(4) -0.012(2) 0.000(2) -0.003(2)
C63 0.012(2) 0.024(3) 0.038(3) -0.009(2) -0.004(2) 0.006(2)
C56 0.016(2) 0.038(3) 0.019(3) 0.000(2) -0.001(2) -0.002(2)
C62 0.016(2) 0.016(2) 0.025(3) -0.001(2) -0.001(2) 0.0000(19)
C48 0.009(2) 0.041(3) 0.040(4) -0.009(3) 0.002(2) -0.008(2)
C54 0.040(3) 0.020(3) 0.029(3) 0.006(2) 0.009(3) 0.006(2)
C57 0.020(2) 0.035(3) 0.017(3) 0.000(2) -0.004(2) 0.001(2)
C52 0.019(2) 0.018(2) 0.025(3) -0.009(2) 0.005(2) -0.0009(19)
C53 0.023(2) 0.013(2) 0.042(3) 0.000(2) 0.011(2) 0.001(2)
C47 0.024(3) 0.064(4) 0.019(3) 0.005(3) 0.000(2) 0.005(3)
C46 0.032(3) 0.045(4) 0.028(3) 0.016(3) 0.002(3) 0.008(3)
C60 0.017(2) 0.034(3) 0.023(3) 0.004(2) -0.002(2) -0.001(2)
C72 0.021(2) 0.018(2) 0.016(2) 0.0031(19) 0.0077(19) -0.0019(19)
C58 0.040(3) 0.027(3) 0.017(3) 0.000(2) -0.009(2) 0.000(2)
C69 0.023(2) 0.023(3) 0.019(3) -0.005(2) 0.005(2) -0.006(2)
C68 0.016(2) 0.017(2) 0.023(3) 0.001(2) 0.0019(19) -0.0003(19)
C67 0.009(2) 0.012(2) 0.021(3) -0.0007(19) -0.0030(18) -0.0011(17)
C59 0.037(3) 0.038(3) 0.022(3) 0.000(3) 0.010(2) 0.005(3)
C65 0.017(3) 0.019(3) 0.063(4) -0.018(3) 0.009(3) -0.002(2)
C64 0.015(2) 0.029(3) 0.046(4) -0.009(3) -0.002(2) -0.003(2)
C71 0.023(2) 0.018(2) 0.024(3) 0.002(2) 0.000(2) 0.008(2)
C70 0.017(2) 0.020(3) 0.034(3) -0.011(2) 0.000(2) 0.003(2)
I2 0.01354(14) 0.01203(14) 0.01407(16) -0.00093(11) -0.00236(11) -0.00074(11)
I4 0.01214(14) 0.01319(15) 0.01793(16) -0.00072(12) -0.00121(12) 0.00105(11)
I1 0.01459(14) 0.01213(14) 0.01442(15) -0.00022(11) 0.00076(11) -0.00133(11)
I3 0.01697(15) 0.00944(14) 0.01961(17) 0.00162(11) 0.00258(12) -0.00072(11)
Cu4 0.0155(3) 0.0113(3) 0.0175(3) 0.0017(2) -0.0005(2) 0.0000(2)
Cu1 0.0140(3) 0.0121(3) 0.0180(3) 0.0010(2) -0.0007(2) 0.0010(2)
Cu2 0.0141(3) 0.0138(3) 0.0186(3) -0.0020(2) -0.0010(2) -0.0017(2)
Cu3 0.0175(3) 0.0130(3) 0.0183(3) 0.0009(2) 0.0024(2) 0.0005(2)
P1 0.0123(5) 0.0115(5) 0.0155(6) 0.0002(5) -0.0004(5) 0.0006(4)
P4 0.0126(5) 0.0101(5) 0.0162(6) -0.0002(5) 0.0000(5) 0.0012(4)
P3 0.0161(6) 0.0105(5) 0.0179(6) 0.0020(5) 0.0037(5) 0.0000(5)
P2 0.0137(5) 0.0118(5) 0.0157(6) -0.0008(5) -0.0011(5) -0.0021(4)

loop_
_atom_type_symbol
_atom_type_description
_atom_type_scat_dispersion_real
_atom_type_scat_dispersion_imag
_atom_type_scat_source
C C 0.0033 0.0016 'International Tables Vol C Tables 4.2.6.8 and 6.1.1.4'
H H 0.0000 0.0000 'International Tables Vol C Tables 4.2.6.8 and 6.1.1.4'
Cu Cu 0.3201 1.2651 'International Tables Vol C Tables 4.2.6.8 and 6.1.1.4'
I I -0.4742 1.8119 'International Tables Vol C Tables 4.2.6.8 and 6.1.1.4'
P P 0.1023 0.0942 'International Tables Vol C Tables 4.2.6.8 and 6.1.1.4'

loop_
_geom_angle_atom_site_label_1
_geom_angle_atom_site_label_2
_geom_angle_atom_site_label_3
_geom_angle
C30 C25 C26 118.2(4)
C30 C25 P2 119.0(3)
C26 C25 P2 122.8(3)
C2 C1 C6 118.1(4)
C2 C1 P1 124.8(3)
C6 C1 P1 117.0(4)
C21 C20 C19 121.2(5)
C21 C20 H20 119.4
C19 C20 H20 119.4
C5 C4 C3 119.5(5)
C5 C4 H4 120.3
C3 C4 H4 120.3
C29 C28 C27 120.5(5)
C29 C28 H28 119.8
C27 C28 H28 119.8
C34 C31 C32 118.3(4)
C34 C31 P2 118.4(4)
C32 C31 P2 123.2(4)
C14 C13 C16 119.6(4)
C14 C13 P1 119.7(4)
C16 C13 P1 120.7(4)
C3 C2 C1 121.1(4)
C3 C2 H2 119.4
C1 C2 H2 119.4
C38 C37 C42 119.0(5)
C38 C37 P3 122.1(4)
C42 C37 P3 118.8(4)
C29 C30 C25 120.8(4)
C29 C30 H30 119.6
C25 C30 H30 119.6
C23 C24 C19 119.9(4)
C23 C24 H24 120.0
C19 C24 H24 120.0
C9 C8 C7 120.8(4)
C9 C8 H8 119.6
C7 C8 H8 119.6
C22 C23 C24 120.3(5)
C22 C23 H23 119.9
C24 C23 H23 119.9
C4 C3 C2 120.2(5)
C4 C3 H3 119.9
C2 C3 H3 119.9
C7 C10 C11 120.1(5)
C7 C10 H10 119.9
C11 C10 H10 119.9
C28 C29 C30 119.6(4)
C28 C29 H29 120.2
C30 C29 H29 120.2
C10 C7 C8 118.5(4)
C10 C7 P1 122.4(4)
C8 C7 P1 118.8(3)
C36 C33 C32 120.5(5)
C36 C33 H33 119.7
C32 C33 H33 119.7
C12 C9 C8 119.9(5)
C12 C9 H9 120.0
C8 C9 H9 120.0
C33 C32 C31 120.1(5)
C33 C32 H32 119.9
C31 C32 H32 119.9
C26 C27 C28 120.3(5)
C26 C27 H27 119.9
C28 C27 H27 119.9
C20 C19 C24 118.8(4)
C20 C19 P2 117.8(3)
C24 C19 P2 123.3(4)
C4 C5 C6 121.4(5)
C4 C5 H5 119.3
C6 C5 H5 119.3
C27 C26 C25 120.7(4)
C27 C26 H26 119.7
C25 C26 H26 119.7
C18 C17 C16 119.6(5)
C18 C17 H17 120.2
C16 C17 H17 120.2
C41 C42 C37 119.2(5)
C41 C42 H42 120.4
C37 C42 H42 120.4
C35 C34 C31 121.0(5)
C35 C34 H34 119.5
C31 C34 H34 119.5
C23 C22 C21 120.7(5)
C23 C22 H22 119.7
C21 C22 H22 119.7
C41 C40 C39 120.6(5)
C41 C40 H40 119.7
C39 C40 H40 119.7
C40 C41 C42 120.8(5)
C40 C41 H41 119.6
C42 C41 H41 119.6
C34 C35 C36 119.6(5)
C34 C35 H35 120.2
C36 C35 H35 120.2
C5 C6 C1 119.7(5)
C5 C6 H6 120.1
C1 C6 H6 120.1
C12 C11 C10 121.0(5)
C12 C11 H11 119.5
C10 C11 H11 119.5
C17 C16 C13 120.3(5)
C17 C16 H16 119.8
C13 C16 H16 119.8
C13 C14 C15 119.4(5)
C13 C14 H14 120.3
C15 C14 H14 120.3
C18 C15 C14 120.2(6)
C18 C15 H15 119.9
C14 C15 H15 119.9
C22 C21 C20 119.1(5)
C22 C21 H21 120.5
C20 C21 H21 120.5
C37 C38 C39 120.6(5)
C37 C38 H38 119.7
C39 C38 H38 119.7
C40 C39 C38 119.9(6)
C40 C39 H39 120.0
C38 C39 H39 120.0
C45 C43 C44 118.5(4)
C45 C43 P3 120.8(4)
C44 C43 P3 120.5(4)
C54 C50 C49 121.4(5)
C54 C50 H50 119.3
C49 C50 H50 119.3
C51 C49 C50 118.1(4)
C51 C49 P3 124.2(4)
C50 C49 P3 117.5(4)
C48 C44 C43 120.7(5)
C48 C44 H44 119.6
C43 C44 H44 119.6
C11 C12 C9 119.5(5)
C11 C12 H12 120.2
C9 C12 H12 120.2
C46 C45 C43 120.2(5)
C46 C45 H45 119.9
C43 C45 H45 119.9
C33 C36 C35 120.3(5)
C33 C36 H36 119.8
C35 C36 H36 119.8
C49 C51 C52 120.4(5)
C49 C51 H51 119.8
C52 C51 H51 119.8
C17 C18 C15 120.9(5)
C17 C18 H18 119.5
C15 C18 H18 119.5
C66 C61 C62 119.3(4)
C66 C61 P4 123.5(4)
C62 C61 P4 117.1(3)
C60 C55 C56 118.4(5)
C60 C55 P4 122.4(3)
C56 C55 P4 118.7(4)
C61 C66 C65 119.8(5)
C61 C66 H66 120.1
C65 C66 H66 120.1
C64 C63 C62 120.3(5)
C64 C63 H63 119.9
C62 C63 H63 119.9
C57 C56 C55 120.4(5)
C57 C56 H56 119.8
C55 C56 H56 119.8
C61 C62 C63 120.1(4)
C61 C62 H62 119.9
C63 C62 H62 119.9
C44 C48 C47 119.5(5)
C44 C48 H48 120.2
C47 C48 H48 120.2
C53 C54 C50 120.0(5)
C53 C54 H54 120.0
C50 C54 H54 120.0
C56 C57 C58 120.9(5)
C56 C57 H57 119.5
C58 C57 H57 119.5
C51 C52 C53 120.1(5)
C51 C52 H52 120.0
C53 C52 H52 120.0
C54 C53 C52 119.9(5)
C54 C53 H53 120.0
C52 C53 H53 120.0
C46 C47 C48 120.5(5)
C46 C47 H47 119.8
C48 C47 H47 119.8
C47 C46 C45 120.5(5)
C47 C46 H46 119.8
C45 C46 H46 119.8
C59 C60 C55 120.4(5)
C59 C60 H60 119.8
C55 C60 H60 119.8
C71 C72 C67 121.0(5)
C71 C72 H72 119.5
C67 C72 H72 119.5
C59 C58 C57 119.0(5)
C59 C58 H58 120.5
C57 C58 H58 120.5
C70 C69 C68 118.7(5)
C70 C69 H69 120.7
C68 C69 H69 120.7
C67 C68 C69 121.6(4)
C67 C68 H68 119.2
C69 C68 H68 119.2
C68 C67 C72 118.1(4)
C68 C67 P4 119.2(3)
C72 C67 P4 122.7(4)
C58 C59 C60 120.8(5)
C58 C59 H59 119.6
C60 C59 H59 119.6
C66 C65 C64 120.7(5)
C66 C65 H65 119.6
C64 C65 H65 119.6
C63 C64 C65 119.5(5)
C63 C64 H64 120.2
C65 C64 H64 120.2
C72 C71 C70 120.0(5)
C72 C71 H71 120.0
C70 C71 H71 120.0
C71 C70 C69 120.6(5)
C71 C70 H70 119.7
C69 C70 H70 119.7
Cu4 I2 Cu1 63.337(18)
Cu4 I2 Cu3 63.469(19)
Cu1 I2 Cu3 69.794(19)
Cu4 I4 Cu2 63.402(18)
Cu4 I4 Cu3 63.288(19)
Cu2 I4 Cu3 67.771(19)
Cu2 I1 Cu1 61.655(19)
Cu2 I1 Cu4 62.911(18)
Cu1 I1 Cu4 62.599(18)
Cu2 I3 Cu1 61.680(18)
Cu2 I3 Cu3 67.844(19)
Cu1 I3 Cu3 69.608(19)
P4 Cu4 I2 106.01(4)
P4 Cu4 I4 108.03(4)
I2 Cu4 I4 115.57(2)
P4 Cu4 I1 106.76(4)
I2 Cu4 I1 111.25(2)
I4 Cu4 I1 108.79(2)
P4 Cu4 Cu1 142.87(4)
I2 Cu4 Cu1 59.137(17)
I4 Cu4 Cu1 109.02(2)
I1 Cu4 Cu1 58.182(18)
P4 Cu4 Cu2 146.60(4)
I2 Cu4 Cu2 107.29(2)
I4 Cu4 Cu2 58.742(17)
I1 Cu4 Cu2 57.992(18)
Cu1 Cu4 Cu2 58.59(2)
P4 Cu4 Cu3 138.86(4)
I2 Cu4 Cu3 59.258(18)
I4 Cu4 Cu3 58.940(18)
I1 Cu4 Cu3 114.38(2)
Cu1 Cu4 Cu3 66.67(2)
Cu2 Cu4 Cu3 64.53(2)
P1 Cu1 I1 107.89(4)
P1 Cu1 I2 111.34(4)
I1 Cu1 I2 110.74(2)
P1 Cu1 I3 107.54(4)
I1 Cu1 I3 114.99(2)
I2 Cu1 I3 104.32(2)
P1 Cu1 Cu2 140.66(4)
I1 Cu1 Cu2 59.134(19)
I2 Cu1 Cu2 107.89(2)
I3 Cu1 Cu2 58.720(18)
P1 Cu1 Cu4 148.87(4)
I1 Cu1 Cu4 59.219(18)
I2 Cu1 Cu4 57.526(18)
I3 Cu1 Cu4 103.51(2)
Cu2 Cu1 Cu4 60.914(19)
P2 Cu2 I3 110.39(4)
P2 Cu2 I1 107.40(4)
I3 Cu2 I1 115.89(2)
P2 Cu2 I4 106.04(4)
I3 Cu2 I4 107.69(2)
I1 Cu2 I4 108.98(2)
P2 Cu2 Cu1 144.03(4)
I3 Cu2 Cu1 59.600(18)
I1 Cu2 Cu1 59.211(18)
I4 Cu2 Cu1 109.90(2)
P2 Cu2 Cu4 145.48(4)
I3 Cu2 Cu4 103.84(2)
I1 Cu2 Cu4 59.098(18)
I4 Cu2 Cu4 57.855(18)
Cu1 Cu2 Cu4 60.500(19)
P2 Cu2 Cu3 142.73(4)
I3 Cu2 Cu3 56.822(18)
I1 Cu2 Cu3 109.45(2)
I4 Cu2 Cu3 56.243(17)
Cu1 Cu2 Cu3 64.72(2)
Cu4 Cu2 Cu3 57.73(2)
P3 Cu3 I4 116.93(4)
P3 Cu3 I2 106.83(4)
I4 Cu3 I2 112.57(2)
P3 Cu3 I3 110.18(4)
I4 Cu3 I3 106.11(2)
I2 Cu3 I3 103.41(2)
P3 Cu3 Cu4 146.43(4)
I4 Cu3 Cu4 57.772(18)
I2 Cu3 Cu4 57.273(18)
I3 Cu3 Cu4 102.63(2)
P3 Cu3 Cu2 151.60(4)
I4 Cu3 Cu2 55.987(17)
I2 Cu3 Cu2 100.69(2)
I3 Cu3 Cu2 55.334(17)
Cu4 Cu3 Cu2 57.74(2)
C13 P1 C1 101.5(2)
C13 P1 C7 104.3(2)
C1 P1 C7 105.4(2)
C13 P1 Cu1 116.24(16)
C1 P1 Cu1 115.14(14)
C7 P1 Cu1 112.86(14)
C55 P4 C67 103.5(2)
C55 P4 C61 105.4(2)
C67 P4 C61 105.2(2)
C55 P4 Cu4 110.70(14)
C67 P4 Cu4 116.97(16)
C61 P4 Cu4 113.92(15)
C43 P3 C49 103.7(2)
C43 P3 C37 103.7(2)
C49 P3 C37 101.5(2)
C43 P3 Cu3 112.90(15)
C49 P3 Cu3 116.78(16)
C37 P3 Cu3 116.52(17)
C25 P2 C19 105.6(2)
C25 P2 C31 103.2(2)
C19 P2 C31 103.8(2)
C25 P2 Cu2 115.40(14)
C19 P2 Cu2 114.26(15)
C31 P2 Cu2 113.39(15)

loop_
_geom_bond_atom_site_label_1
_geom_bond_atom_site_label_2
_geom_bond_distance
C25 C30 1.399(6)
C25 C26 1.408(6)
C25 P2 1.808(5)
C1 C2 1.395(7)
C1 C6 1.399(6)
C1 P1 1.834(5)
C20 C21 1.388(7)
C20 C19 1.392(7)
C20 H20 0.9300
C4 C5 1.371(7)
C4 C3 1.374(7)
C4 H4 0.9300
C28 C29 1.379(7)
C28 C27 1.387(7)
C28 H28 0.9300
C31 C34 1.391(7)
C31 C32 1.402(6)
C31 P2 1.829(5)
C13 C14 1.389(7)
C13 C16 1.405(6)
C13 P1 1.824(5)
C2 C3 1.394(6)
C2 H2 0.9300
C37 C38 1.384(8)
C37 C42 1.404(7)
C37 P3 1.838(5)
C30 C29 1.400(7)
C30 H30 0.9300
C24 C23 1.386(7)
C24 C19 1.402(6)
C24 H24 0.9300
C8 C9 1.393(7)
C8 C7 1.400(7)
C8 H8 0.9300
C23 C22 1.383(7)
C23 H23 0.9300
C3 H3 0.9300
C10 C7 1.396(6)
C10 C11 1.388(7)
C10 H10 0.9300
C29 H29 0.9300
C7 P1 1.831(5)
C33 C36 1.370(8)
C33 C32 1.381(7)
C33 H33 0.9300
C9 C12 1.386(7)
C9 H9 0.9300
C32 H32 0.9300
C27 C26 1.378(7)
C27 H27 0.9300
C19 P2 1.824(5)
C5 C6 1.398(6)
C5 H5 0.9300
C26 H26 0.9300
C17 C18 1.376(8)
C17 C16 1.390(7)
C17 H17 0.9300
C42 C41 1.393(7)
C42 H42 0.9300
C34 C35 1.382(7)
C34 H34 0.9300
C22 C21 1.386(7)
C22 H22 0.9300
C40 C41 1.360(8)
C40 C39 1.370(8)
C40 H40 0.9300
C41 H41 0.9300
C35 C36 1.381(8)
C35 H35 0.9300
C6 H6 0.9300
C11 C12 1.382(8)
C11 H11 0.9300
C16 H16 0.9300
C14 C15 1.403(7)
C14 H14 0.9300
C15 C18 1.380(8)
C15 H15 0.9300
C21 H21 0.9300
C38 C39 1.387(7)
C38 H38 0.9300
C39 H39 0.9300
C43 C45 1.395(7)
C43 C44 1.413(7)
C43 P3 1.820(5)
C50 C54 1.385(7)
C50 C49 1.392(6)
C50 H50 0.9300
C49 C51 1.389(7)
C49 P3 1.840(5)
C44 C48 1.370(7)
C44 H44 0.9300
C12 H12 0.9300
C45 C46 1.390(7)
C45 H45 0.9300
C36 H36 0.9300
C51 C52 1.394(6)
C51 H51 0.9300
C18 H18 0.9300
C61 C66 1.394(6)
C61 C62 1.398(6)
C61 P4 1.838(4)
C55 C60 1.388(7)
C55 C56 1.388(6)
C55 P4 1.814(5)
C66 C65 1.390(7)
C66 H66 0.9300
C63 C64 1.373(7)
C63 C62 1.404(6)
C63 H63 0.9300
C56 C57 1.381(7)
C56 H56 0.9300
C62 H62 0.9300
C48 C47 1.403(8)
C48 H48 0.9300
C54 C53 1.364(8)
C54 H54 0.9300
C57 C58 1.374(8)
C57 H57 0.9300
C52 C53 1.390(7)
C52 H52 0.9300
C53 H53 0.9300
C47 C46 1.363(8)
C47 H47 0.9300
C46 H46 0.9300
C60 C59 1.385(7)
C60 H60 0.9300
C72 C71 1.381(7)
C72 C67 1.409(6)
C72 H72 0.9300
C58 C59 1.373(7)
C58 H58 0.9300
C69 C70 1.394(7)
C69 C68 1.404(7)
C69 H69 0.9300
C68 C67 1.387(7)
C68 H68 0.9300
C67 P4 1.823(5)
C59 H59 0.9300
C65 C64 1.398(7)
C65 H65 0.9300
C64 H64 0.9300
C71 C70 1.386(7)
C71 H71 0.9300
C70 H70 0.9300
I2 Cu4 2.6404(7)
I2 Cu1 2.6866(6)
I2 Cu3 2.6976(6)
I4 Cu4 2.6593(6)
I4 Cu2 2.6849(6)
I4 Cu3 2.6929(7)
I1 Cu2 2.6749(7)
I1 Cu1 2.6770(7)
I1 Cu4 2.7066(7)
I3 Cu2 2.6626(7)
I3 Cu1 2.6872(6)
I3 Cu3 2.7096(7)
Cu4 P4 2.2573(13)
Cu4 Cu1 2.7970(8)
Cu4 Cu2 2.8084(8)
Cu4 Cu3 2.8081(9)
Cu1 P1 2.2574(12)
Cu1 Cu2 2.7426(8)
Cu2 P2 2.2513(12)
Cu2 Cu3 2.9983(8)
Cu3 P3 2.2626(14)
